data_2002464
loop_
_publ_author_name
'Mueller-Buschbaum, Hk'
'Lenz, A'

_publ_section_title
;
Neue Verbindungen vom Typ M3 Ln10 O18: Ba Ca2 Tm10 O18 und Ba Ca2 Tm5
Sc5 O18. Ein Beitrag zur Besetzung der Tunnelstrukturen
;
_journal_name_full 'Journal of the Less-Common Metals'
_journal_page_first 173
_journal_page_last 179
_journal_paper_doi 10.1016/0022-5088(89)90416-5
_journal_volume 156
_journal_year 1989
_chemical_formula_structural 'Ba Ca2 Tm5 Sc5 O18'
_chemical_formula_sum 'Ba Ca2 O18 Sc5 Tm5'
_chemical_name_systematic
;
Barium dicalcium pentathulium pentascandium oxide
;
_space_group_IT_number 173
_symmetry_cell_setting hexagonal
_symmetry_Int_Tables_number 173
_symmetry_space_group_name_Hall 'P 6c'
_symmetry_space_group_name_H-M 'P 63'
_cell_angle_alpha 90
_cell_angle_beta 90
_cell_angle_gamma 120
_cell_formula_units_Z 2
_cell_length_a 17.17169(220)
_cell_length_b 17.17169(220)
_cell_length_c 3.2292(2)
_cell_volume 824.6
_refine_ls_R_factor_all 0.083
_cod_database_code 2002464

loop_
_symmetry_equiv_pos_as_xyz
x,y,z
-y,x-y,z
y-x,-x,z
-x,-y,1/2+z
y,y-x,1/2+z
x-y,x,1/2+z

loop_
_atom_site_label
_atom_site_type_symbol
_atom_site_symmetry_multiplicity
_atom_site_Wyckoff_symbol
_atom_site_fract_x
_atom_site_fract_y
_atom_site_fract_z
_atom_site_occupancy
_atom_site_attached_hydrogens
_atom_site_calc_flag
Ba1 Ba2+ 2 a 0. 0. 0.237(12) 0.5 0 d
Ba2 Ba2+ 2 b 0.3333 0.6667 0.070(13) 0.5 0 d
Ca1 Ca2+ 6 c 0.331(2) 0.004(2) 0.750(1) 0.667 0 d
Tm1 Tm3+ 6 c 0.331(2) 0.004(2) 0.750(1) 0.333 0 d
Sc1 Sc3+ 6 c 0.115(1) 0.885(1) 0.25 0.556 0 d
Tm2 Tm3+ 6 c 0.115(1) 0.885(1) 0.25 0.444 0 d
Sc2 Sc3+ 6 c 0.452(1) 0.556(1) 0.216(8) 0.556 0 d
Tm3 Tm3+ 6 c 0.452(1) 0.556(1) 0.216(8) 0.444 0 d
Sc3 Sc3+ 6 c 0.778(1) 0.212(1) 0.217(8) 0.556 0 d
Tm4 Tm3+ 6 c 0.778(1) 0.212(1) 0.217(8) 0.444 0 d
O1 O2- 6 c 0.167(3) 0.132(3) 0.205(18) 1. 0 d
O2 O2- 6 c 0.512(3) 0.820(3) 0.229(22) 1. 0 d
O3 O2- 6 c 0.813(4) 0.465(4) 0.229(23) 1. 0 d
O4 O2- 6 c 0.316(4) 0.086(4) 0.229(23) 1. 0 d
O5 O2- 6 c 0.648(3) 0.773(3) 0.230(23) 1. 0 d
O6 O2- 6 c 0.967(3) 0.415(3) 0.224(21) 1. 0 d

loop_
_atom_type_symbol
_atom_type_oxidation_number
Ba2+ 2.000
Ca2+ 2.000
Tm3+ 3.000
Sc3+ 3.000
O2- -2.000
